data_7113990
loop_
_publ_author_name
'Nakeun Ko'
'Kyungkyou Noh'
'Siyoung Sung'
'Hye Jeong Park'
'Sang Youn Park'
'Jaheon Kim'

_publ_section_title
;
 Connection of zinc paddle-wheels in a pto-type metal-organic framework
 with 2-methylimidazolate and subsequent incorporation of charged organic
 guests
;
_journal_name_full Chem.Commun.
_journal_page_first 6785
_journal_paper_doi 10.1039/C4CC01501K
_journal_volume 50
_journal_year 2014
_chemical_formula_sum 'C63 H43.5 N4.5 O12 Zn3'
_chemical_formula_weight 1251.63
_chemical_name_systematic
; 
 ? 
;
_space_group_IT_number 204
_symmetry_cell_setting cubic
_symmetry_space_group_name_Hall '-I 2 2 3'
_symmetry_space_group_name_H-M 'I m -3'
_atom_sites_solution_hydrogens geom
_atom_sites_solution_primary direct
_atom_sites_solution_secondary difmap
_audit_creation_method SHELXL-97
_cell_angle_alpha 90.00
_cell_angle_beta 90.00
_cell_angle_gamma 90.00
_cell_formula_units_Z 8
_cell_length_a 26.7517(3)
_cell_length_b 26.7517(3)
_cell_length_c 26.7517(3)
_cell_measurement_reflns_used 9972
_cell_measurement_temperature 147(2)
_cell_measurement_theta_max 23.952
_cell_measurement_theta_min 2.408
_cell_volume 19144.9(4)
_computing_cell_refinement 'Bruker SAINT'
_computing_data_collection 'Bruker SMART'
_computing_data_reduction 'Bruker SAINT'
_computing_molecular_graphics 'Bruker XP'
_computing_publication_material 'Bruker XCIF'
_computing_structure_refinement 'SHELXL-97 (Sheldrick, 1997)'
_computing_structure_solution 'SHELXS-97 (Sheldrick, 1990)'
_diffrn_ambient_temperature 147(2)
_diffrn_measured_fraction_theta_full 0.927
_diffrn_measured_fraction_theta_max 0.927
_diffrn_measurement_device_type 'Bruker APEX CCD'
_diffrn_measurement_method 'omega scan'
_diffrn_radiation_monochromator graphite
_diffrn_radiation_source 'fine-focus sealed tube'
_diffrn_radiation_type MoK\a
_diffrn_radiation_wavelength 0.71073
_diffrn_reflns_av_R_equivalents 0.0908
_diffrn_reflns_av_sigmaI/netI 0.0892
_diffrn_reflns_limit_h_max 35
_diffrn_reflns_limit_h_min -36
_diffrn_reflns_limit_k_max 36
_diffrn_reflns_limit_k_min -34
_diffrn_reflns_limit_l_max 33
_diffrn_reflns_limit_l_min -36
_diffrn_reflns_number 80284
_diffrn_reflns_theta_full 29.14
_diffrn_reflns_theta_max 29.14
_diffrn_reflns_theta_min 1.08
_diffrn_standards_decay_% none
_exptl_absorpt_coefficient_mu 0.786
_exptl_absorpt_correction_T_max 0.7984
_exptl_absorpt_correction_T_min 0.7815
_exptl_absorpt_correction_type empirical
_exptl_crystal_colour light-yellow
_exptl_crystal_density_diffrn 0.868
_exptl_crystal_density_method 'not measured'
_exptl_crystal_description block
_exptl_crystal_F_000 5112
_exptl_crystal_size_max 0.33
_exptl_crystal_size_mid 0.32
_exptl_crystal_size_min 0.30
_platon_squeeze_details
;
;
_refine_diff_density_max 0.669
_refine_diff_density_min -0.300
_refine_diff_density_rms 0.069
_refine_ls_extinction_method none
_refine_ls_goodness_of_fit_ref 0.914
_refine_ls_hydrogen_treatment mixed
_refine_ls_matrix_type full
_refine_ls_number_parameters 171
_refine_ls_number_reflns 4235
_refine_ls_number_restraints 65
_refine_ls_restrained_S_all 0.925
_refine_ls_R_factor_all 0.0927
_refine_ls_R_factor_gt 0.0536
_refine_ls_shift/su_max 0.000
_refine_ls_shift/su_mean 0.000
_refine_ls_structure_factor_coef Fsqd
_refine_ls_weighting_details 'calc w=1/[\s^2^(Fo^2^)+(0.0888P)^2^+0.0000P] where P=(Fo^2^+2Fc^2^)/3'
_refine_ls_weighting_scheme calc
_refine_ls_wR_factor_gt 0.1515
_refine_ls_wR_factor_ref 0.1600
_reflns_number_gt 2328
_reflns_number_total 4235
_reflns_threshold_expression >2sigma(I)
_cod_data_source_file c4cc01501k2.cif
_cod_data_source_block znmof14
_cod_depositor_comments
;
The following automatic conversions were performed:
'_symmetry_space_group_it_number' data item was removed -- it should
have been renamed to '_space_group_IT_number' as specified in the
replacement file
'/home/antanas/src/cod-tools/trunk/data/replacement-values/replacement_tags.lst',
but the replacement data item was already present in the data block
and had the same value as the '_symmetry_space_group_it_number' data
item.

Automatic conversion script
Id: cif_correct_tags 4998 2017-03-02 13:24:31Z antanas 
;
_cod_original_formula_sum 'C63 H43.50 N4.50 O12 Zn3'
_cod_database_code 7113990

loop_
_symmetry_equiv_pos_as_xyz
'x, y, z'
'-x, -y, z'
'-x, y, -z'
'x, -y, -z'
'z, x, y'
'z, -x, -y'
'-z, -x, y'
'-z, x, -y'
'y, z, x'
'-y, z, -x'
'y, -z, -x'
'-y, -z, x'
'x+1/2, y+1/2, z+1/2'
'-x+1/2, -y+1/2, z+1/2'
'-x+1/2, y+1/2, -z+1/2'
'x+1/2, -y+1/2, -z+1/2'
'z+1/2, x+1/2, y+1/2'
'z+1/2, -x+1/2, -y+1/2'
'-z+1/2, -x+1/2, y+1/2'
'-z+1/2, x+1/2, -y+1/2'
'y+1/2, z+1/2, x+1/2'
'-y+1/2, z+1/2, -x+1/2'
'y+1/2, -z+1/2, -x+1/2'
'-y+1/2, -z+1/2, x+1/2'
'-x, -y, -z'
'x, y, -z'
'x, -y, z'
'-x, y, z'
'-z, -x, -y'
'-z, x, y'
'z, x, -y'
'z, -x, y'
'-y, -z, -x'
'y, -z, x'
'-y, z, x'
'y, z, -x'
'-x+1/2, -y+1/2, -z+1/2'
'x+1/2, y+1/2, -z+1/2'
'x+1/2, -y+1/2, z+1/2'
'-x+1/2, y+1/2, z+1/2'
'-z+1/2, -x+1/2, -y+1/2'
'-z+1/2, x+1/2, y+1/2'
'z+1/2, x+1/2, -y+1/2'
'z+1/2, -x+1/2, y+1/2'
'-y+1/2, -z+1/2, -x+1/2'
'y+1/2, -z+1/2, x+1/2'
'-y+1/2, z+1/2, x+1/2'
'y+1/2, z+1/2, -x+1/2'

loop_
_atom_site_label
_atom_site_type_symbol
_atom_site_fract_x
_atom_site_fract_y
_atom_site_fract_z
_atom_site_U_iso_or_equiv
_atom_site_adp_type
_atom_site_occupancy
_atom_site_symmetry_multiplicity
_atom_site_calc_flag
_atom_site_refinement_flags
Zn1 Zn 0.11438(2) 0.5000 0.0000 0.03135(19) Uani 1 4 d S
Zn2 Zn 0.22909(2) 0.5000 0.0000 0.0443(2) Uani 1 4 d S
O1 O 0.13049(9) 0.44542(7) 0.05258(7) 0.0547(6) Uani 1 1 d .
O2 O 0.2097(2) 0.43610(18) 0.0341(2) 0.0664(13) Uani 0.50 1 d PD
O2' O 0.21296(19) 0.4624(2) 0.06394(19) 0.0662(13) Uani 0.50 1 d PD
C1 C 0.17240(16) 0.42968(17) 0.06284(17) 0.0842(14) Uani 1 1 d D
C2 C 0.17637(16) 0.38354(18) 0.09349(16) 0.0908(15) Uani 1 1 d .
C3 C 0.13566(15) 0.35748(15) 0.11060(14) 0.0790(12) Uani 1 1 d .
H3 H 0.1029 0.3690 0.1034 0.095 Uiso 1 1 calc R
C4 C 0.14239(17) 0.31398(16) 0.13859(17) 0.0959(16) Uani 1 1 d .
H4 H 0.1141 0.2972 0.1519 0.115 Uiso 1 1 calc R
C5 C 0.18958(18) 0.2949(2) 0.1472(2) 0.119(2) Uani 1 1 d .
C6 C 0.23064(18) 0.3212(2) 0.1296(2) 0.141(3) Uani 1 1 d .
H6 H 0.2634 0.3089 0.1356 0.169 Uiso 1 1 calc R
C7 C 0.22422(18) 0.3655(2) 0.1033(2) 0.140(3) Uani 1 1 d .
H7 H 0.2526 0.3836 0.0920 0.168 Uiso 1 1 calc R
C8 C 0.19824(18) 0.2493(2) 0.1776(2) 0.130(3) Uani 1 1 d .
C9 C 0.2377(2) 0.2176(2) 0.16770(19) 0.139(3) Uani 1 1 d .
H9 H 0.2575 0.2234 0.1388 0.167 Uiso 1 1 calc R
N1I N 0.3047(3) 0.5000 0.0000 0.142(4) Uani 1 4 d SD
C1I C 0.3367(4) 0.4655(7) 0.0128(9) 0.33(2) Uani 0.50 1 d PD
H1I H 0.3271(15) 0.4310(5) 0.015(2) 0.390 Uiso 0.50 1 d PD
C2I C 0.3201(7) 0.4111(9) 0.0069(9) 0.31(3) Uani 0.25 1 d PDU
H2I1 H 0.3210 0.4007 -0.0281 0.369 Uiso 0.25 1 d P
H2I2 H 0.2860 0.4065 0.0201 0.369 Uiso 0.25 1 d P
H2I3 H 0.3427 0.3885 0.0264 0.369 Uiso 0.25 1 d P
C3I C 0.3793(3) 0.4770(5) 0.0315(5) 0.166(7) Uani 0.25 1 d PD
H3I H 0.4049 0.4551 0.0427 0.199 Uiso 0.50 1 calc PR
N2I N 0.3793(3) 0.4770(5) 0.0315(5) 0.166(7) Uani 0.25 1 d P
N3I N 0.0406(2) 0.51349(17) 0.0000 0.0378(15) Uani 0.50 2 d SPDU
C4I C 0.0000 0.5675(7) 0.0000 0.146(13) Uani 0.50 4 d SPU
H4IA H -0.0338 0.5826 0.0000 0.175 Uiso 0.25 2 d SP
H4IB H 0.0169 0.5826 0.0293 0.175 Uiso 0.13 1 d P
C5I C 0.0000 0.4879(4) 0.0000 0.042(4) Uani 0.50 4 d SPDU
C6I C -0.0242(3) 0.4369(4) 0.0000 0.110(6) Uani 0.50 2 d SPDU
H6I H -0.0450 0.4081 0.0000 0.132 Uiso 0.50 2 calc SPR

loop_
_atom_site_aniso_label
_atom_site_aniso_U_11
_atom_site_aniso_U_22
_atom_site_aniso_U_33
_atom_site_aniso_U_23
_atom_site_aniso_U_13
_atom_site_aniso_U_12
Zn1 0.0353(3) 0.0271(3) 0.0317(3) 0.000 0.000 0.000
Zn2 0.0381(4) 0.0444(4) 0.0506(4) 0.000 0.000 0.000
O1 0.0768(16) 0.0417(11) 0.0456(12) 0.0077(8) -0.0065(10) 0.0122(10)
O2 0.085(4) 0.047(3) 0.067(3) 0.015(2) 0.020(3) 0.019(2)
O2' 0.071(3) 0.071(3) 0.056(3) 0.025(3) -0.022(2) 0.000(3)
C1 0.073(3) 0.090(3) 0.091(3) 0.052(2) 0.009(2) 0.026(2)
C2 0.084(3) 0.105(3) 0.083(3) 0.060(2) 0.022(2) 0.046(2)
C3 0.077(2) 0.078(3) 0.082(2) 0.043(2) 0.027(2) 0.040(2)
C4 0.091(3) 0.088(3) 0.108(3) 0.052(3) 0.053(3) 0.048(2)
C5 0.102(3) 0.133(4) 0.123(4) 0.094(3) 0.073(3) 0.082(3)
C6 0.095(3) 0.172(5) 0.155(5) 0.130(5) 0.074(3) 0.082(4)
C7 0.086(3) 0.180(6) 0.154(5) 0.131(5) 0.057(3) 0.072(3)
C8 0.106(3) 0.130(4) 0.154(4) 0.109(4) 0.090(3) 0.088(3)
C9 0.143(4) 0.144(4) 0.131(4) 0.103(4) 0.108(4) 0.104(4)
N1I 0.046(5) 0.164(10) 0.215(12) 0.000 0.000 0.000
C1I 0.032(5) 0.221(15) 0.72(6) 0.07(3) 0.09(2) 0.036(7)
C2I 0.101(16) 0.70(7) 0.12(2) 0.26(4) 0.062(15) 0.19(3)
C3I 0.063(5) 0.232(18) 0.204(11) 0.079(10) 0.054(6) 0.053(6)
N2I 0.063(5) 0.232(18) 0.204(11) 0.079(10) 0.054(6) 0.053(6)
N3I 0.043(3) 0.026(4) 0.044(3) 0.000 0.000 0.000(2)
C4I 0.004(7) 0.14(2) 0.29(3) 0.000 0.000 0.000
C5I 0.010(4) 0.069(14) 0.046(5) 0.000 0.000 0.000
C6I 0.029(6) 0.052(6) 0.248(19) 0.000 0.000 -0.006(5)

loop_
_atom_type_symbol
_atom_type_description
_atom_type_scat_dispersion_real
_atom_type_scat_dispersion_imag
_atom_type_scat_source
C C 0.0033 0.0016 'International Tables Vol C Tables 4.2.6.8 and 6.1.1.4'
H H 0.0000 0.0000 'International Tables Vol C Tables 4.2.6.8 and 6.1.1.4'
N N 0.0061 0.0033 'International Tables Vol C Tables 4.2.6.8 and 6.1.1.4'
O O 0.0106 0.0060 'International Tables Vol C Tables 4.2.6.8 and 6.1.1.4'
Zn Zn 0.2839 1.4301 'International Tables Vol C Tables 4.2.6.8 and 6.1.1.4'

loop_
_geom_angle_atom_site_label_1
_geom_angle_atom_site_label_2
_geom_angle_atom_site_label_3
_geom_angle
_geom_angle_site_symmetry_1
_geom_angle_site_symmetry_3
N3I Zn1 N3I 20.7(3) 27_565 .
N3I Zn1 O1 109.34(12) 27_565 27_565
N3I Zn1 O1 94.47(12) . 27_565
N3I Zn1 O1 109.34(12) 27_565 4_565
N3I Zn1 O1 94.47(12) . 4_565
O1 Zn1 O1 85.47(11) 27_565 4_565
N3I Zn1 O1 94.47(12) 27_565 .
N3I Zn1 O1 109.34(12) . .
O1 Zn1 O1 89.57(12) 27_565 .
O1 Zn1 O1 156.00(14) 4_565 .
N3I Zn1 O1 94.47(12) 27_565 26
N3I Zn1 O1 109.34(12) . 26
O1 Zn1 O1 156.00(14) 27_565 26
O1 Zn1 O1 89.57(12) 4_565 26
O1 Zn1 O1 85.47(11) . 26
N3I Zn1 Zn2 169.64(13) 27_565 .
N3I Zn1 Zn2 169.64(13) . .
O1 Zn1 Zn2 78.00(7) 27_565 .
O1 Zn1 Zn2 78.00(7) 4_565 .
O1 Zn1 Zn2 78.00(7) . .
O1 Zn1 Zn2 78.00(7) 26 .
O2 Zn2 O2 54.0(4) 27_565 4_565
O2 Zn2 O2 116.9(3) 27_565 .
O2 Zn2 O2 149.9(3) 4_565 .
O2 Zn2 O2 149.9(3) 27_565 26
O2 Zn2 O2 116.9(3) 4_565 26
O2 Zn2 O2 54.0(4) . 26
O2 Zn2 N1I 105.03(16) 27_565 .
O2 Zn2 N1I 105.03(16) 4_565 .
O2 Zn2 N1I 105.03(16) . .
O2 Zn2 N1I 105.03(16) 26 .
O2 Zn2 O2' 30.68(19) 27_565 27_565
O2 Zn2 O2' 84.5(3) 4_565 27_565
O2 Zn2 O2' 89.1(3) . 27_565
O2 Zn2 O2' 138.6(2) 26 27_565
N1I Zn2 O2' 102.27(14) . 27_565
O2 Zn2 O2' 84.5(3) 27_565 4_565
O2 Zn2 O2' 30.68(19) 4_565 4_565
O2 Zn2 O2' 138.6(2) . 4_565
O2 Zn2 O2' 89.1(3) 26 4_565
N1I Zn2 O2' 102.27(14) . 4_565
O2' Zn2 O2' 114.7(3) 27_565 4_565
O2 Zn2 O2' 89.1(3) 27_565 .
O2 Zn2 O2' 138.6(2) 4_565 .
O2 Zn2 O2' 30.68(19) . .
O2 Zn2 O2' 84.5(3) 26 .
N1I Zn2 O2' 102.27(14) . .
O2' Zn2 O2' 59.4(4) 27_565 .
O2' Zn2 O2' 155.5(3) 4_565 .
O2 Zn2 O2' 138.6(2) 27_565 26
O2 Zn2 O2' 89.1(3) 4_565 26
O2 Zn2 O2' 84.5(3) . 26
O2 Zn2 O2' 30.68(19) 26 26
N1I Zn2 O2' 102.27(14) . 26
O2' Zn2 O2' 155.5(3) 27_565 26
O2' Zn2 O2' 59.4(4) 4_565 26
O2' Zn2 O2' 114.7(3) . 26
O2 Zn2 Zn1 74.97(16) 27_565 .
O2 Zn2 Zn1 74.97(16) 4_565 .
O2 Zn2 Zn1 74.97(16) . .
O2 Zn2 Zn1 74.97(16) 26 .
N1I Zn2 Zn1 180.0 . .
O2' Zn2 Zn1 77.73(14) 27_565 .
O2' Zn2 Zn1 77.73(14) 4_565 .
O2' Zn2 Zn1 77.73(14) . .
O2' Zn2 Zn1 77.73(14) 26 .
C1 O1 Zn1 125.6(2) . .
O2' O2 C1 72.6(5) . .
O2' O2 Zn2 76.0(4) . .
C1 O2 Zn2 126.4(4) . .
O2 O2' C1 60.5(4) . .
O2 O2' Zn2 73.3(4) . .
C1 O2' Zn2 117.3(3) . .
O1 C1 O2 122.3(4) . .
O1 C1 O2' 120.0(4) . .
O2 C1 O2' 47.0(3) . .
O1 C1 C2 118.2(4) . .
O2 C1 C2 113.0(4) . .
O2' C1 C2 117.0(4) . .
C3 C2 C7 119.3(4) . .
C3 C2 C1 123.4(4) . .
C7 C2 C1 117.3(4) . .
C2 C3 C4 120.0(4) . .
C5 C4 C3 121.0(4) . .
C4 C5 C6 118.6(4) . .
C4 C5 C8 122.6(4) . .
C6 C5 C8 118.7(4) . .
C7 C6 C5 120.5(4) . .
C6 C7 C2 120.4(5) . .
C9 C8 C9 117.5(4) 5 .
C9 C8 C5 121.2(3) 5 .
C9 C8 C5 121.4(3) . .
C8 C9 C8 122.4(4) 9 .
C1I N1I C1I 30(2) 27_565 4_565
C1I N1I C1I 90.0(17) 27_565 .
C1I N1I C1I 97.9(14) 4_565 .
C1I N1I C1I 97.9(14) 27_565 26
C1I N1I C1I 90.0(17) 4_565 26
C1I N1I C1I 30(2) . 26
C1I N1I Zn2 131.1(7) 27_565 .
C1I N1I Zn2 131.1(7) 4_565 .
C1I N1I Zn2 131.1(7) . .
C1I N1I Zn2 131.1(7) 26 .
C3I C1I N1I 121.1(16) . .
C3I C1I C2I 121.8(15) . .
N1I C1I C2I 117.1(13) . .
C3I C1I C2I 126.1(14) . 26
N1I C1I C2I 111.9(17) . 26
C2I C1I C2I 13.2(16) . 26
C3I C1I C1I 76.1(10) . 27_565
N1I C1I C1I 45.0(8) . 27_565
C2I C1I C1I 162.1(9) . 27_565
C2I C1I C1I 154.7(12) 26 27_565
C3I C1I C3I 37.1(10) . 27_565
N1I C1I C3I 84.0(11) . 27_565
C2I C1I C3I 158.8(14) . 27_565
C2I C1I C3I 160.7(11) 26 27_565
C1I C1I C3I 39.0(6) 27_565 27_565
C3I C1I C1I 84.8(11) . 4_565
N1I C1I C1I 41.1(7) . 4_565
C2I C1I C1I 149(2) . 4_565
C2I C1I C1I 137(3) 26 4_565
C1I C1I C1I 20.3(14) 27_565 4_565
C3I C1I C1I 50.1(8) 27_565 4_565
C3I C3I C1I 103.9(10) 27_565 .
C3I C3I C1I 39.0(6) 27_565 27_565
C1I C3I C1I 64.9(12) . 27_565
C5I N3I C6I 104.0(7) . 25_565
C5I N3I Zn1 137.4(5) . .
C6I N3I Zn1 118.6(5) 25_565 .
N3I C5I C4I 122.3(5) . 25_565
C6I C6I N3I 108.2(4) 3 25_565

loop_
_geom_bond_atom_site_label_1
_geom_bond_atom_site_label_2
_geom_bond_distance
_geom_bond_site_symmetry_2
Zn1 N3I 2.007(6) 27_565
Zn1 N3I 2.007(6) .
Zn1 O1 2.0728(19) 27_565
Zn1 O1 2.0728(19) 4_565
Zn1 O1 2.0728(19) .
Zn1 O1 2.0728(19) 26
Zn1 Zn2 3.0688(8) .
Zn2 O2 2.006(5) 27_565
Zn2 O2 2.006(5) 4_565
Zn2 O2 2.006(5) .
Zn2 O2 2.006(5) 26
Zn2 N1I 2.023(8) .
Zn2 O2' 2.031(5) 27_565
Zn2 O2' 2.031(5) 4_565
Zn2 O2' 2.031(5) .
Zn2 O2' 2.031(5) 26
O1 C1 1.229(5) .
O2 O2' 1.068(7) .
O2 C1 1.271(6) .
O2' C1 1.394(7) .
C1 C2 1.486(5) .
C2 C3 1.372(6) .
C2 C7 1.393(6) .
C3 C4 1.395(5) .
C4 C5 1.381(6) .
C5 C6 1.387(7) .
C5 C8 1.483(5) .
C6 C7 1.387(6) .
C8 C9 1.382(5) 5
C8 C9 1.381(5) .
C9 C8 1.382(5) 9
N1I C1I 1.305(16) 27_565
N1I C1I 1.305(16) 4_565
N1I C1I 1.305(16) .
N1I C1I 1.305(16) 26
C1I C3I 1.282(19) .
C1I C2I 1.53(2) .
C1I C2I 1.61(2) 26
C1I C1I 1.85(4) 27_565
C1I C3I 1.98(2) 27_565
C1I C1I 1.97(4) 4_565
C3I C3I 1.23(3) 27_565
C3I C1I 1.98(2) 27_565
N3I C5I 1.284(8) .
N3I C6I 1.397(10) 25_565
C4I C5I 1.480(17) 25_565
C5I C4I 1.480(17) 25_565
C6I C6I 1.296(16) 3
C6I N3I 1.397(10) 25_565

loop_
_platon_squeeze_void_nr
_platon_squeeze_void_average_x
_platon_squeeze_void_average_y
_platon_squeeze_void_average_z
_platon_squeeze_void_volume
_platon_squeeze_void_count_electrons
_platon_squeeze_void_content
1 0.000 0.000 0.000 4785 1504 ' '
2 0.500 0.500 0.500 4785 1504 ' '
